data_1564402
loop_
_publ_author_name
'Hui, Yuan-Yuan'
'Bai, Chao'
'Hu, Huai-Ming'
'Lv, Bei'
'Wang, Xiaofang'

_publ_section_title
;
 The effects of the coordination orientation and steric hindrance of
 ligands on the structural diversity of Pb(II) coordination polymers
;
_journal_name_full 'Inorganica Chimica Acta'
_journal_page_first 119751
_journal_paper_doi 10.1016/j.ica.2020.119751
_journal_volume 510
_journal_year 2020
_chemical_formula_moiety 'C26 H14 N2 O8 Pb2, 0.15(O2), 0.7(O)'
_chemical_formula_sum 'C26 H14 N2 O9 Pb2'
_chemical_formula_weight 912.77
_space_group_crystal_system triclinic
_space_group_IT_number 2
_space_group_name_Hall '-P 1'
_space_group_name_H-M_alt 'P -1'
_atom_sites_solution_hydrogens geom
_audit_creation_method SHELXL-2014/7
_cell_angle_alpha 104.153(2)
_cell_angle_beta 106.688(2)
_cell_angle_gamma 90.399(2)
_cell_formula_units_Z 2
_cell_length_a 9.2994(13)
_cell_length_b 10.7126(14)
_cell_length_c 12.8707(17)
_cell_measurement_reflns_used 3181
_cell_measurement_temperature 296(2)
_cell_measurement_theta_max 26.41
_cell_measurement_theta_min 2.29
_cell_volume 1186.8(3)
_computing_cell_refinement 'Bruker SAINT'
_computing_data_collection 'Bruker SMART'
_computing_data_reduction 'Bruker SAINT'
_computing_molecular_graphics 'Bruker SHELXTL'
_computing_publication_material 'Bruker SHELXTL'
_computing_structure_refinement 'SHELXL-2014/7 (Sheldrick, 2014)'
_computing_structure_solution 'SHELXS-97 (Sheldrick, 2008)'
_diffrn_ambient_temperature 296(2)
_diffrn_measured_fraction_theta_full 0.988
_diffrn_measured_fraction_theta_max 0.988
_diffrn_measurement_device_type 'CCD area detector'
_diffrn_measurement_method 'phi and omega scans'
_diffrn_radiation_type MoK\a
_diffrn_radiation_wavelength 0.71073
_diffrn_reflns_av_R_equivalents 0.0291
_diffrn_reflns_av_unetI/netI 0.0542
_diffrn_reflns_Laue_measured_fraction_full 0.988
_diffrn_reflns_Laue_measured_fraction_max 0.988
_diffrn_reflns_limit_h_max 11
_diffrn_reflns_limit_h_min -10
_diffrn_reflns_limit_k_max 12
_diffrn_reflns_limit_k_min -9
_diffrn_reflns_limit_l_max 14
_diffrn_reflns_limit_l_min -15
_diffrn_reflns_number 5941
_diffrn_reflns_point_group_measured_fraction_full 0.988
_diffrn_reflns_point_group_measured_fraction_max 0.988
_diffrn_reflns_theta_full 25.047
_diffrn_reflns_theta_max 25.047
_diffrn_reflns_theta_min 1.967
_diffrn_source 'fine-focus sealed tube'
_exptl_absorpt_coefficient_mu 14.230
_exptl_absorpt_correction_T_max 0.104
_exptl_absorpt_correction_T_min 0.072
_exptl_absorpt_correction_type multi-scan
_exptl_absorpt_process_details sadabs
_exptl_crystal_colour red
_exptl_crystal_density_diffrn 2.554
_exptl_crystal_description block
_exptl_crystal_F_000 840
_exptl_crystal_size_max 0.20
_exptl_crystal_size_mid 0.18
_exptl_crystal_size_min 0.16
_refine_diff_density_max 1.831
_refine_diff_density_min -2.808
_refine_diff_density_rms 0.230
_refine_ls_extinction_coef .
_refine_ls_extinction_method none
_refine_ls_goodness_of_fit_ref 1.014
_refine_ls_hydrogen_treatment constr
_refine_ls_matrix_type full
_refine_ls_number_parameters 361
_refine_ls_number_reflns 4149
_refine_ls_number_restraints 0
_refine_ls_restrained_S_all 1.014
_refine_ls_R_factor_all 0.0420
_refine_ls_R_factor_gt 0.0353
_refine_ls_shift/su_max 0.001
_refine_ls_shift/su_mean 0.000
_refine_ls_structure_factor_coef Fsqd
_refine_ls_weighting_details 'w=1/[\s^2^(Fo^2^)+(0.0530P)^2^] where P=(Fo^2^+2Fc^2^)/3'
_refine_ls_weighting_scheme calc
_refine_ls_wR_factor_gt 0.0900
_refine_ls_wR_factor_ref 0.0932
_reflns_Friedel_coverage 0.000
_reflns_Friedel_fraction_full .
_reflns_Friedel_fraction_max .
_reflns_number_gt 3532
_reflns_number_total 4149
_reflns_threshold_expression 'I > 2\s(I)'
_cod_data_source_file compound3.cif
_cod_data_source_block nw2125_0m
_cod_database_code 1564402
_shelx_shelxl_version_number 2014/7
_shelx_space_group_comment
;
The symmetry employed for this shelxl refinement is uniquely defined
by the following loop, which should always be used as a source of
symmetry information in preference to the above space-group names.
They are only intended as comments.
;

loop_
_space_group_symop_operation_xyz
'x, y, z'
'-x, -y, -z'

loop_
_atom_site_label
_atom_site_type_symbol
_atom_site_fract_x
_atom_site_fract_y
_atom_site_fract_z
_atom_site_U_iso_or_equiv
_atom_site_adp_type
_atom_site_occupancy
_atom_site_site_symmetry_order
_atom_site_calc_flag
_atom_site_refinement_flags_posn
_atom_site_refinement_flags_adp
_atom_site_refinement_flags_occupancy
_atom_site_disorder_assembly
_atom_site_disorder_group
Pb1 Pb -0.04639(3) 0.57508(3) 0.83620(2) 0.02193(12) Uani 1 1 d . . . . .
Pb2 Pb 0.37657(3) 0.59821(3) 1.08275(2) 0.01773(11) Uani 1 1 d . . . . .
N1 N -0.1969(7) 0.5508(7) 0.6329(6) 0.0230(16) Uani 1 1 d . . . . .
N2 N 0.0229(7) 0.4041(6) 0.6981(5) 0.0200(15) Uani 1 1 d . . . . .
O1 O 0.1597(6) 0.4587(5) 0.9211(5) 0.0238(13) Uani 1 1 d . . . . .
O2 O 0.3282(7) 0.3165(6) 0.8967(5) 0.0299(14) Uani 1 1 d . . . . .
O3 O 0.4119(8) -0.2627(7) 0.2849(5) 0.0442(19) Uani 1 1 d . . . . .
O4 O 0.1784(7) -0.3132(6) 0.1777(5) 0.0354(16) Uani 1 1 d . . . . .
O5 O 0.1215(6) 0.6936(6) 0.7749(5) 0.0301(14) Uani 1 1 d . . . . .
O6 O 0.2152(6) 0.7468(6) 0.9608(5) 0.0265(13) Uani 1 1 d . . . . .
O7 O 0.4248(6) 0.5706(5) 0.8723(5) 0.0241(13) Uani 1 1 d . . . . .
O8 O 0.6416(7) 0.5971(6) 0.8422(5) 0.0279(14) Uani 1 1 d . . . . .
C1 C -0.3009(10) 0.6322(9) 0.6054(7) 0.032(2) Uani 1 1 d . . . . .
H1 H -0.3188 0.6962 0.6626 0.039 Uiso 1 1 calc R U . . .
C2 C -0.3828(10) 0.6256(9) 0.4961(8) 0.030(2) Uani 1 1 d . . . . .
H2 H -0.4572 0.6815 0.4797 0.036 Uiso 1 1 calc R U . . .
C3 C -0.3513(10) 0.5340(9) 0.4124(8) 0.034(2) Uani 1 1 d . . . . .
H3 H -0.4019 0.5288 0.3376 0.041 Uiso 1 1 calc R U . . .
C4 C -0.2443(10) 0.4500(9) 0.4396(7) 0.029(2) Uani 1 1 d . . . . .
H4 H -0.2237 0.3865 0.3833 0.035 Uiso 1 1 calc R U . . .
C5 C -0.1686(9) 0.4604(8) 0.5497(7) 0.0227(18) Uani 1 1 d . . . . .
C6 C -0.0474(8) 0.3749(7) 0.5863(6) 0.0177(17) Uani 1 1 d . . . . .
C7 C -0.0092(9) 0.2746(8) 0.5117(7) 0.026(2) Uani 1 1 d . . . . .
H7 H -0.0606 0.2571 0.4355 0.031 Uiso 1 1 calc R U . . .
C8 C 0.1066(9) 0.1989(8) 0.5500(7) 0.0257(19) Uani 1 1 d . . . . .
C9 C 0.1793(9) 0.2355(8) 0.6646(7) 0.0216(18) Uani 1 1 d . . . . .
H9 H 0.2600 0.1911 0.6944 0.026 Uiso 1 1 calc R U . . .
C10 C 0.1353(9) 0.3354(8) 0.7351(7) 0.0221(18) Uani 1 1 d . . . . .
C11 C 0.2147(9) 0.3713(8) 0.8605(7) 0.0219(18) Uani 1 1 d . . . . .
C12 C 0.1485(9) 0.0873(8) 0.4734(7) 0.0236(19) Uani 1 1 d . . . . .
C13 C 0.0669(12) 0.0380(10) 0.3646(8) 0.041(3) Uani 1 1 d . . . . .
H13 H -0.0179 0.0779 0.3347 0.049 Uiso 1 1 calc R U . . .
C14 C 0.1045(10) -0.0679(10) 0.2974(7) 0.037(2) Uani 1 1 d . . . . .
H14 H 0.0438 -0.0991 0.2237 0.045 Uiso 1 1 calc R U . . .
C15 C 0.2306(9) -0.1296(8) 0.3363(7) 0.0238(19) Uani 1 1 d . . . . .
C16 C 0.3166(12) -0.0816(10) 0.4461(8) 0.049(3) Uani 1 1 d . . . . .
H16 H 0.4044 -0.1190 0.4744 0.058 Uiso 1 1 calc R U . . .
C17 C 0.2735(12) 0.0210(11) 0.5137(8) 0.056(3) Uani 1 1 d . . . . .
H17 H 0.3288 0.0478 0.5891 0.067 Uiso 1 1 calc R U . . .
C18 C 0.2779(10) -0.2444(8) 0.2625(7) 0.026(2) Uani 1 1 d . . . . .
C19 C 0.2219(9) 0.7479(7) 0.8648(7) 0.0211(18) Uani 1 1 d . . . . .
C20 C 0.3545(9) 0.8237(8) 0.8568(7) 0.0208(18) Uani 1 1 d . . . . .
C21 C 0.3329(11) 0.9515(8) 0.8544(8) 0.032(2) Uani 1 1 d . . . . .
H21 H 0.2407 0.9837 0.8557 0.038 Uiso 1 1 calc R U . . .
C22 C 0.4486(12) 1.0315(9) 0.8502(8) 0.040(2) Uani 1 1 d . . . . .
H22 H 0.4338 1.1172 0.8496 0.048 Uiso 1 1 calc R U . . .
C23 C 0.5864(11) 0.9833(9) 0.8468(8) 0.035(2) Uani 1 1 d . . . . .
H23 H 0.6638 1.0363 0.8436 0.042 Uiso 1 1 calc R U . . .
C24 C 0.6068(10) 0.8558(9) 0.8483(8) 0.031(2) Uani 1 1 d . . . . .
H24 H 0.6989 0.8234 0.8470 0.037 Uiso 1 1 calc R U . . .
C25 C 0.4912(9) 0.7759(8) 0.8517(7) 0.0218(18) Uani 1 1 d . . . . .
C26 C 0.5204(9) 0.6401(8) 0.8559(7) 0.0211(18) Uani 1 1 d . . . . .
O9 O 0.937(2) 0.833(3) 0.0142(15) 0.150(10) Uani 0.7 1 d . . P . .
O9' O 0.992(4) 0.951(5) 0.011(4) 0.13(2) Uani 0.3 1 d . . P . .

loop_
_atom_site_aniso_label
_atom_site_aniso_U_11
_atom_site_aniso_U_22
_atom_site_aniso_U_33
_atom_site_aniso_U_23
_atom_site_aniso_U_13
_atom_site_aniso_U_12
Pb1 0.01799(18) 0.0255(2) 0.01830(19) 0.00005(14) 0.00386(13) 0.00404(13)
Pb2 0.01919(18) 0.01517(18) 0.01635(18) 0.00071(13) 0.00424(13) 0.00278(12)
N1 0.018(4) 0.026(4) 0.019(4) -0.001(3) 0.003(3) 0.008(3)
N2 0.019(4) 0.016(4) 0.016(3) -0.002(3) -0.003(3) -0.005(3)
O1 0.027(3) 0.017(3) 0.016(3) -0.005(2) -0.003(2) -0.001(2)
O2 0.033(4) 0.024(3) 0.029(3) 0.006(3) 0.003(3) 0.016(3)
O3 0.043(4) 0.045(4) 0.028(4) -0.008(3) 0.000(3) 0.027(4)
O4 0.032(4) 0.028(4) 0.036(4) -0.017(3) 0.016(3) -0.008(3)
O5 0.024(3) 0.035(4) 0.028(3) 0.008(3) 0.004(3) -0.003(3)
O6 0.028(3) 0.023(3) 0.028(3) 0.006(3) 0.008(3) 0.006(3)
O7 0.023(3) 0.016(3) 0.034(3) 0.005(3) 0.009(3) 0.003(2)
O8 0.030(3) 0.025(3) 0.034(4) 0.010(3) 0.015(3) 0.009(3)
C1 0.035(5) 0.034(5) 0.021(5) 0.003(4) 0.001(4) 0.013(4)
C2 0.026(5) 0.027(5) 0.037(5) 0.010(4) 0.006(4) 0.011(4)
C3 0.036(5) 0.034(6) 0.022(5) 0.000(4) 0.002(4) -0.001(4)
C4 0.039(5) 0.029(5) 0.013(4) -0.005(4) 0.006(4) 0.001(4)
C5 0.025(4) 0.022(4) 0.021(4) 0.005(4) 0.007(4) 0.001(3)
C6 0.016(4) 0.012(4) 0.020(4) -0.002(3) 0.002(3) -0.001(3)
C7 0.026(5) 0.029(5) 0.014(4) -0.004(4) 0.000(3) 0.002(4)
C8 0.028(5) 0.015(4) 0.029(5) -0.005(4) 0.010(4) 0.001(4)
C9 0.027(4) 0.016(4) 0.017(4) -0.001(3) 0.002(3) 0.006(3)
C10 0.014(4) 0.027(5) 0.022(4) 0.004(4) 0.003(3) 0.001(4)
C11 0.022(4) 0.018(4) 0.024(4) 0.003(4) 0.006(4) -0.004(4)
C12 0.024(4) 0.021(5) 0.021(4) 0.000(4) 0.005(4) 0.004(4)
C13 0.040(6) 0.042(6) 0.028(5) -0.004(5) 0.004(4) 0.021(5)
C14 0.034(5) 0.046(6) 0.016(5) -0.006(4) -0.004(4) 0.008(5)
C15 0.025(5) 0.016(4) 0.028(5) 0.001(4) 0.010(4) 0.001(4)
C16 0.054(7) 0.039(6) 0.031(6) -0.010(5) -0.008(5) 0.027(5)
C17 0.051(7) 0.061(8) 0.027(6) -0.019(5) -0.008(5) 0.033(6)
C18 0.039(5) 0.020(5) 0.017(4) -0.003(4) 0.010(4) -0.001(4)
C19 0.019(4) 0.010(4) 0.034(5) 0.005(4) 0.010(4) 0.010(3)
C20 0.021(4) 0.018(4) 0.016(4) 0.003(3) -0.006(3) -0.004(3)
C21 0.037(5) 0.013(4) 0.039(6) 0.003(4) 0.005(4) 0.002(4)
C22 0.059(7) 0.018(5) 0.037(6) 0.008(4) 0.004(5) -0.005(5)
C23 0.041(6) 0.018(5) 0.048(6) 0.009(4) 0.016(5) -0.003(4)
C24 0.030(5) 0.026(5) 0.034(5) 0.001(4) 0.013(4) 0.000(4)
C25 0.026(4) 0.018(4) 0.017(4) 0.000(3) 0.004(3) 0.000(3)
C26 0.020(4) 0.023(5) 0.015(4) 0.000(3) 0.001(3) 0.004(4)
O9 0.096(15) 0.25(3) 0.075(12) -0.004(15) 0.010(11) 0.086(17)
O9' 0.07(2) 0.19(5) 0.18(5) 0.13(4) 0.06(3) 0.00(3)

loop_
_atom_type_symbol
_atom_type_description
_atom_type_scat_dispersion_real
_atom_type_scat_dispersion_imag
_atom_type_scat_source
C C 0.0033 0.0016 'International Tables Vol C Tables 4.2.6.8 and 6.1.1.4'
H H 0.0000 0.0000 'International Tables Vol C Tables 4.2.6.8 and 6.1.1.4'
N N 0.0061 0.0033 'International Tables Vol C Tables 4.2.6.8 and 6.1.1.4'
O O 0.0106 0.0060 'International Tables Vol C Tables 4.2.6.8 and 6.1.1.4'
Pb Pb -3.3944 10.1111 'International Tables Vol C Tables 4.2.6.8 and 6.1.1.4'

loop_
_geom_angle_atom_site_label_1
_geom_angle_atom_site_label_2
_geom_angle_atom_site_label_3
_geom_angle
_geom_angle_site_symmetry_1
_geom_angle_site_symmetry_3
O5 Pb1 O1 90.9(2) . .
O5 Pb1 N2 77.9(2) . .
O1 Pb1 N2 67.0(2) . .
O5 Pb1 N1 78.9(2) . .
O1 Pb1 N1 131.33(19) . .
N2 Pb1 N1 64.3(2) . .
O8 Pb2 O4 86.0(2) 2_667 1_566
O8 Pb2 O1 79.64(19) 2_667 .
O4 Pb2 O1 87.53(19) 1_566 .
O8 Pb2 O3 86.8(2) 2_667 1_566
O4 Pb2 O3 50.4(2) 1_566 1_566
O1 Pb2 O3 136.8(2) . 1_566
O8 Pb2 O7 50.01(18) 2_667 2_667
O4 Pb2 O7 130.5(2) 1_566 2_667
O1 Pb2 O7 102.74(17) . 2_667
O3 Pb2 O7 99.19(19) 1_566 2_667
O8 Pb2 O6 143.59(19) 2_667 .
O4 Pb2 O6 73.2(2) 1_566 .
O1 Pb2 O6 70.09(18) . .
O3 Pb2 O6 101.37(19) 1_566 .
O7 Pb2 O6 155.80(18) 2_667 .
C1 N1 C5 118.3(7) . .
C1 N1 Pb1 120.6(5) . .
C5 N1 Pb1 121.0(5) . .
C10 N2 C6 117.9(7) . .
C10 N2 Pb1 118.1(5) . .
C6 N2 Pb1 124.0(5) . .
C11 O1 Pb1 120.9(5) . .
C11 O1 Pb2 109.1(5) . .
Pb1 O1 Pb2 115.8(2) . .
C18 O3 Pb2 91.5(5) . 1_544
C18 O4 Pb2 92.0(5) . 1_544
C19 O5 Pb1 103.5(5) . .
C19 O6 Pb2 123.3(5) . .
C26 O7 Pb2 91.0(5) . 2_667
C26 O8 Pb2 95.7(5) . 2_667
N1 C1 C2 123.0(8) . .
N1 C1 H1 118.5 . .
C2 C1 H1 118.5 . .
C3 C2 C1 117.9(9) . .
C3 C2 H2 121.1 . .
C1 C2 H2 121.1 . .
C2 C3 C4 119.7(9) . .
C2 C3 H3 120.2 . .
C4 C3 H3 120.2 . .
C5 C4 C3 119.6(8) . .
C5 C4 H4 120.2 . .
C3 C4 H4 120.2 . .
N1 C5 C4 121.5(8) . .
N1 C5 C6 115.5(7) . .
C4 C5 C6 122.9(8) . .
N2 C6 C7 122.3(7) . .
N2 C6 C5 115.1(7) . .
C7 C6 C5 122.5(7) . .
C6 C7 C8 120.3(8) . .
C6 C7 H7 119.8 . .
C8 C7 H7 119.8 . .
C9 C8 C7 115.3(7) . .
C9 C8 C12 122.4(8) . .
C7 C8 C12 122.3(8) . .
C10 C9 C8 121.7(8) . .
C10 C9 H9 119.1 . .
C8 C9 H9 119.1 . .
N2 C10 C9 122.3(7) . .
N2 C10 C11 117.1(7) . .
C9 C10 C11 120.6(7) . .
O2 C11 O1 124.6(8) . .
O2 C11 C10 118.7(7) . .
O1 C11 C10 116.6(7) . .
C13 C12 C17 115.8(8) . .
C13 C12 C8 123.7(8) . .
C17 C12 C8 120.4(8) . .
C12 C13 C14 122.5(9) . .
C12 C13 H13 118.8 . .
C14 C13 H13 118.8 . .
C13 C14 C15 121.4(8) . .
C13 C14 H14 119.3 . .
C15 C14 H14 119.3 . .
C16 C15 C14 117.7(8) . .
C16 C15 C18 119.8(8) . .
C14 C15 C18 122.5(8) . .
C17 C16 C15 120.1(9) . .
C17 C16 H16 119.9 . .
C15 C16 H16 119.9 . .
C16 C17 C12 122.4(9) . .
C16 C17 H17 118.8 . .
C12 C17 H17 118.8 . .
O3 C18 O4 123.3(8) . .
O3 C18 C15 118.1(8) . .
O4 C18 C15 118.5(8) . .
O6 C19 O5 123.8(8) . .
O6 C19 C20 118.2(7) . .
O5 C19 C20 118.0(7) . .
C25 C20 C21 119.2(8) . .
C25 C20 C19 125.5(7) . .
C21 C20 C19 115.3(7) . .
C20 C21 C22 120.4(9) . .
C20 C21 H21 119.8 . .
C22 C21 H21 119.8 . .
C21 C22 C23 120.0(9) . .
C21 C22 H22 120.0 . .
C23 C22 H22 120.0 . .
C24 C23 C22 119.3(9) . .
C24 C23 H23 120.4 . .
C22 C23 H23 120.4 . .
C23 C24 C25 120.7(8) . .
C23 C24 H24 119.6 . .
C25 C24 H24 119.6 . .
C24 C25 C20 120.3(8) . .
C24 C25 C26 118.5(8) . .
C20 C25 C26 121.1(7) . .
O7 C26 O8 121.1(8) . .
O7 C26 C25 119.8(7) . .
O8 C26 C25 119.1(7) . .
O9' O9' O9 165(7) 2_775 .

loop_
_geom_bond_atom_site_label_1
_geom_bond_atom_site_label_2
_geom_bond_distance
_geom_bond_site_symmetry_2
Pb1 O5 2.417(6) .
Pb1 O1 2.433(6) .
Pb1 N2 2.452(7) .
Pb1 N1 2.536(7) .
Pb2 O8 2.533(6) 2_667
Pb2 O4 2.557(6) 1_566
Pb2 O1 2.580(5) .
Pb2 O3 2.589(6) 1_566
Pb2 O7 2.639(5) 2_667
Pb2 O6 2.674(6) .
N1 C1 1.337(11) .
N1 C5 1.346(10) .
N2 C10 1.326(10) .
N2 C6 1.353(10) .
O1 C11 1.275(10) .
O2 C11 1.240(10) .
O3 C18 1.224(11) .
O3 Pb2 2.589(6) 1_544
O4 C18 1.268(10) .
O4 Pb2 2.558(6) 1_544
O5 C19 1.262(10) .
O6 C19 1.258(10) .
O7 C26 1.250(10) .
O7 Pb2 2.639(5) 2_667
O8 C26 1.263(9) .
O8 Pb2 2.533(6) 2_667
C1 C2 1.377(13) .
C1 H1 0.9300 .
C2 C3 1.370(13) .
C2 H2 0.9300 .
C3 C4 1.374(13) .
C3 H3 0.9300 .
C4 C5 1.366(12) .
C4 H4 0.9300 .
C5 C6 1.501(11) .
C6 C7 1.378(11) .
C7 C8 1.402(12) .
C7 H7 0.9300 .
C8 C9 1.388(12) .
C8 C12 1.485(11) .
C9 C10 1.371(11) .
C9 H9 0.9300 .
C10 C11 1.518(11) .
C12 C13 1.355(12) .
C12 C17 1.403(12) .
C13 C14 1.362(13) .
C13 H13 0.9300 .
C14 C15 1.378(12) .
C14 H14 0.9300 .
C15 C16 1.375(13) .
C15 C18 1.512(11) .
C16 C17 1.365(13) .
C16 H16 0.9300 .
C17 H17 0.9300 .
C19 C20 1.514(11) .
C20 C25 1.387(11) .
C20 C21 1.392(12) .
C21 C22 1.392(13) .
C21 H21 0.9300 .
C22 C23 1.393(14) .
C22 H22 0.9300 .
C23 C24 1.384(13) .
C23 H23 0.9300 .
C24 C25 1.387(12) .
C24 H24 0.9300 .
C25 C26 1.492(11) .
O9 O9' 1.38(4) .
O9' O9' 1.16(8) 2_775

loop_
_geom_torsion_atom_site_label_1
_geom_torsion_atom_site_label_2
_geom_torsion_atom_site_label_3
_geom_torsion_atom_site_label_4
_geom_torsion
_geom_torsion_site_symmetry_1
_geom_torsion_site_symmetry_2
_geom_torsion_site_symmetry_3
_geom_torsion_site_symmetry_4
C5 N1 C1 C2 1.7(14) . . . .
Pb1 N1 C1 C2 178.1(7) . . . .
N1 C1 C2 C3 -2.5(15) . . . .
C1 C2 C3 C4 2.2(14) . . . .
C2 C3 C4 C5 -1.3(14) . . . .
C1 N1 C5 C4 -0.6(13) . . . .
Pb1 N1 C5 C4 -177.1(6) . . . .
C1 N1 C5 C6 178.2(8) . . . .
Pb1 N1 C5 C6 1.8(10) . . . .
C3 C4 C5 N1 0.5(13) . . . .
C3 C4 C5 C6 -178.3(8) . . . .
C10 N2 C6 C7 2.2(12) . . . .
Pb1 N2 C6 C7 -177.3(6) . . . .
C10 N2 C6 C5 -177.3(7) . . . .
Pb1 N2 C6 C5 3.3(9) . . . .
N1 C5 C6 N2 -3.1(10) . . . .
C4 C5 C6 N2 175.7(8) . . . .
N1 C5 C6 C7 177.4(8) . . . .
C4 C5 C6 C7 -3.7(13) . . . .
N2 C6 C7 C8 -0.4(13) . . . .
C5 C6 C7 C8 179.0(8) . . . .
C6 C7 C8 C9 -2.0(12) . . . .
C6 C7 C8 C12 178.0(8) . . . .
C7 C8 C9 C10 2.8(13) . . . .
C12 C8 C9 C10 -177.2(8) . . . .
C6 N2 C10 C9 -1.4(12) . . . .
Pb1 N2 C10 C9 178.1(6) . . . .
C6 N2 C10 C11 178.9(7) . . . .
Pb1 N2 C10 C11 -1.6(9) . . . .
C8 C9 C10 N2 -1.1(13) . . . .
C8 C9 C10 C11 178.6(8) . . . .
Pb1 O1 C11 O2 172.9(6) . . . .
Pb2 O1 C11 O2 34.9(10) . . . .
Pb1 O1 C11 C10 -5.8(9) . . . .
Pb2 O1 C11 C10 -143.9(6) . . . .
N2 C10 C11 O2 -173.9(7) . . . .
C9 C10 C11 O2 6.3(12) . . . .
N2 C10 C11 O1 4.9(11) . . . .
C9 C10 C11 O1 -174.8(7) . . . .
C9 C8 C12 C13 170.4(9) . . . .
C7 C8 C12 C13 -9.6(14) . . . .
C9 C8 C12 C17 -5.5(14) . . . .
C7 C8 C12 C17 174.5(10) . . . .
C17 C12 C13 C14 -1.1(16) . . . .
C8 C12 C13 C14 -177.2(9) . . . .
C12 C13 C14 C15 -1.3(17) . . . .
C13 C14 C15 C16 0.8(16) . . . .
C13 C14 C15 C18 -177.9(9) . . . .
C14 C15 C16 C17 2.2(17) . . . .
C18 C15 C16 C17 -179.1(10) . . . .
C15 C16 C17 C12 -5(2) . . . .
C13 C12 C17 C16 4.2(17) . . . .
C8 C12 C17 C16 -179.6(11) . . . .
Pb2 O3 C18 O4 17.5(9) 1_544 . . .
Pb2 O3 C18 C15 -159.0(7) 1_544 . . .
Pb2 O4 C18 O3 -17.7(10) 1_544 . . .
Pb2 O4 C18 C15 158.8(7) 1_544 . . .
C16 C15 C18 O3 -26.4(13) . . . .
C14 C15 C18 O3 152.2(9) . . . .
C16 C15 C18 O4 156.9(9) . . . .
C14 C15 C18 O4 -24.5(13) . . . .
Pb2 O6 C19 O5 104.1(8) . . . .
Pb2 O6 C19 C20 -78.6(8) . . . .
Pb1 O5 C19 O6 -7.4(9) . . . .
Pb1 O5 C19 C20 175.4(5) . . . .
O6 C19 C20 C25 88.8(10) . . . .
O5 C19 C20 C25 -93.8(10) . . . .
O6 C19 C20 C21 -91.3(9) . . . .
O5 C19 C20 C21 86.1(10) . . . .
C25 C20 C21 C22 -1.8(13) . . . .
C19 C20 C21 C22 178.3(8) . . . .
C20 C21 C22 C23 0.8(15) . . . .
C21 C22 C23 C24 -0.3(15) . . . .
C22 C23 C24 C25 0.8(14) . . . .
C23 C24 C25 C20 -1.8(13) . . . .
C23 C24 C25 C26 -178.5(8) . . . .
C21 C20 C25 C24 2.2(12) . . . .
C19 C20 C25 C24 -177.8(8) . . . .
C21 C20 C25 C26 178.9(8) . . . .
C19 C20 C25 C26 -1.1(12) . . . .
Pb2 O7 C26 O8 15.0(8) 2_667 . . .
Pb2 O7 C26 C25 -165.4(6) 2_667 . . .
Pb2 O8 C26 O7 -15.7(8) 2_667 . . .
Pb2 O8 C26 C25 164.7(6) 2_667 . . .
C24 C25 C26 O7 171.6(8) . . . .
C20 C25 C26 O7 -5.1(12) . . . .
C24 C25 C26 O8 -8.7(11) . . . .
C20 C25 C26 O8 174.5(7) . . . .
